data_7106946
loop_
_publ_author_name
'Animesh Das'
'Alexander Hubner'
'Mitra Weber'
'Michael Bolte'
'Hans-Wolfram Lerner'
'Matthias Wagner'

_publ_section_title
;
 9-H-9-Borafluorene dimethyl sulfide adduct: a product of a unique
 ring-contraction reaction and a useful hydroboration reagent
;
_journal_name_full Chem.Commun.
_journal_page_first 11339
_journal_paper_doi 10.1039/c1cc14888e
_journal_volume 47
_journal_year 2011
_chemical_formula_moiety 'C24 H32 B2 O4'
_chemical_formula_sum 'C24 H32 B2 O4'
_chemical_formula_weight 406.12
_chemical_name_systematic ?
_space_group_IT_number 14
_symmetry_cell_setting monoclinic
_symmetry_space_group_name_Hall '-P 2yn'
_symmetry_space_group_name_H-M 'P 1 21/n 1'
_atom_sites_solution_hydrogens geom
_atom_sites_solution_primary direct
_atom_sites_solution_secondary difmap
_audit_creation_method SHELXL-97
_cell_angle_alpha 90.00
_cell_angle_beta 105.072(4)
_cell_angle_gamma 90.00
_cell_formula_units_Z 4
_cell_length_a 11.1036(5)
_cell_length_b 11.2005(4)
_cell_length_c 19.5494(10)
_cell_measurement_reflns_used 36599
_cell_measurement_temperature 173(2)
_cell_measurement_theta_max 26.8
_cell_measurement_theta_min 3.7
_cell_volume 2347.64(19)
_computing_cell_refinement 'X-Area (Stoe & Cie, 2001)'
_computing_data_collection 'X-Area (Stoe & Cie, 2001)'
_computing_data_reduction 'X-Area (Stoe & Cie, 2001)'
_computing_molecular_graphics 'XP (Sheldrick, 2008)'
_computing_publication_material SHELXL97
_computing_structure_refinement 'SHELXL97 (Sheldrick, 2008) '
_computing_structure_solution 'SHELXS97 (Sheldrick, 2008) '
_diffrn_ambient_temperature 173(2)
_diffrn_measured_fraction_theta_full 0.997
_diffrn_measured_fraction_theta_max 0.998
_diffrn_measurement_device_type 'STOE IPDS II two-circle-diffractometer'
_diffrn_measurement_method \w
_diffrn_radiation_monochromator graphite
_diffrn_radiation_source 'fine-focus sealed tube'
_diffrn_radiation_type MoK\a
_diffrn_radiation_wavelength 0.71073
_diffrn_reflns_av_R_equivalents 0.0689
_diffrn_reflns_av_sigmaI/netI 0.0290
_diffrn_reflns_limit_h_max 13
_diffrn_reflns_limit_h_min -13
_diffrn_reflns_limit_k_max 13
_diffrn_reflns_limit_k_min -12
_diffrn_reflns_limit_l_max 23
_diffrn_reflns_limit_l_min -23
_diffrn_reflns_number 34104
_diffrn_reflns_theta_full 25.00
_diffrn_reflns_theta_max 25.68
_diffrn_reflns_theta_min 3.64
_diffrn_standards_number 0
_exptl_absorpt_coefficient_mu 0.075
_exptl_absorpt_correction_type none
_exptl_crystal_colour colourless
_exptl_crystal_density_diffrn 1.149
_exptl_crystal_density_method 'not measured'
_exptl_crystal_description block
_exptl_crystal_F_000 872
_exptl_crystal_size_max 0.51
_exptl_crystal_size_mid 0.49
_exptl_crystal_size_min 0.35
_refine_diff_density_max 0.766
_refine_diff_density_min -0.322
_refine_diff_density_rms 0.051
_refine_ls_extinction_method none
_refine_ls_goodness_of_fit_ref 1.032
_refine_ls_hydrogen_treatment constr
_refine_ls_matrix_type full
_refine_ls_number_parameters 271
_refine_ls_number_reflns 4459
_refine_ls_number_restraints 0
_refine_ls_restrained_S_all 1.032
_refine_ls_R_factor_all 0.0637
_refine_ls_R_factor_gt 0.0591
_refine_ls_shift/su_max 0.000
_refine_ls_shift/su_mean 0.000
_refine_ls_structure_factor_coef Fsqd
_refine_ls_weighting_details 'calc w=1/[\s^2^(Fo^2^)+(0.0707P)^2^+1.8062P] where P=(Fo^2^+2Fc^2^)/3'
_refine_ls_weighting_scheme calc
_refine_ls_wR_factor_gt 0.1530
_refine_ls_wR_factor_ref 0.1568
_reflns_number_gt 4029
_reflns_number_total 4459
_reflns_threshold_expression I>2\s(I)
_cod_data_source_file c1cc14888e.txt
_cod_data_source_block wa1256
_cod_original_cell_volume 2347.64(18)
_cod_original_sg_symbol_H-M P21/n
_cod_database_code 7106946

loop_
_symmetry_equiv_pos_as_xyz
'x, y, z'
'-x+1/2, y+1/2, -z+1/2'
'-x, -y, -z'
'x-1/2, -y-1/2, z-1/2'

loop_
_atom_site_label
_atom_site_type_symbol
_atom_site_fract_x
_atom_site_fract_y
_atom_site_fract_z
_atom_site_U_iso_or_equiv
_atom_site_adp_type
_atom_site_occupancy
_atom_site_symmetry_multiplicity
_atom_site_calc_flag
_atom_site_refinement_flags
B1 B 0.38150(19) 0.23774(19) 0.55589(11) 0.0292(4) Uani 1 1 d .
B2 B 0.22480(18) 0.40337(18) 0.65290(11) 0.0262(4) Uani 1 1 d .
C1 C 0.47879(16) 0.30378(16) 0.61641(9) 0.0273(4) Uani 1 1 d .
C2 C 0.48037(15) 0.42833(16) 0.62486(9) 0.0258(4) Uani 1 1 d .
C3 C 0.58321(17) 0.48248(19) 0.67104(10) 0.0342(4) Uani 1 1 d .
H3 H 0.5858 0.5670 0.6755 0.041 Uiso 1 1 calc R
C4 C 0.68125(18) 0.4152(2) 0.71042(11) 0.0415(5) Uani 1 1 d .
H4 H 0.7508 0.4534 0.7413 0.050 Uiso 1 1 calc R
C5 C 0.67803(18) 0.2922(2) 0.70476(10) 0.0413(5) Uani 1 1 d .
H5 H 0.7442 0.2456 0.7326 0.050 Uiso 1 1 calc R
C6 C 0.57784(17) 0.23736(19) 0.65825(10) 0.0349(4) Uani 1 1 d .
H6 H 0.5762 0.1528 0.6546 0.042 Uiso 1 1 calc R
O11 O 0.35030(17) 0.12115(13) 0.55983(8) 0.0538(5) Uani 1 1 d .
C12 C 0.2500(3) 0.0956(2) 0.49597(13) 0.0565(7) Uani 1 1 d .
C13 C 0.2690(2) 0.1931(2) 0.44482(11) 0.0478(6) Uani 1 1 d .
O14 O 0.32622(14) 0.28848(12) 0.49282(7) 0.0417(4) Uani 1 1 d .
C15 C 0.2635(4) -0.0318(2) 0.47423(16) 0.0822(10) Uani 1 1 d .
H15A H 0.3431 -0.0412 0.4620 0.123 Uiso 1 1 calc R
H15B H 0.1948 -0.0516 0.4330 0.123 Uiso 1 1 calc R
H15C H 0.2614 -0.0853 0.5136 0.123 Uiso 1 1 calc R
C16 C 0.1258(3) 0.1154(4) 0.51530(17) 0.0812(10) Uani 1 1 d .
H16A H 0.1200 0.1989 0.5292 0.122 Uiso 1 1 calc R
H16B H 0.1220 0.0630 0.5548 0.122 Uiso 1 1 calc R
H16C H 0.0564 0.0969 0.4742 0.122 Uiso 1 1 calc R
C17 C 0.3682(3) 0.1537(3) 0.40476(14) 0.0663(8) Uani 1 1 d .
H17A H 0.4422 0.1222 0.4389 0.099 Uiso 1 1 calc R
H17B H 0.3919 0.2227 0.3803 0.099 Uiso 1 1 calc R
H17C H 0.3325 0.0917 0.3701 0.099 Uiso 1 1 calc R
C18 C 0.1569(2) 0.2412(3) 0.39226(13) 0.0571(6) Uani 1 1 d .
H18A H 0.1830 0.3017 0.3628 0.086 Uiso 1 1 calc R
H18B H 0.1003 0.2774 0.4173 0.086 Uiso 1 1 calc R
H18C H 0.1140 0.1761 0.3621 0.086 Uiso 1 1 calc R
C21 C 0.25321(16) 0.48536(15) 0.59448(9) 0.0255(4) Uani 1 1 d .
C22 C 0.37363(16) 0.50250(15) 0.58497(9) 0.0253(4) Uani 1 1 d .
C23 C 0.39188(18) 0.58472(17) 0.53511(10) 0.0316(4) Uani 1 1 d .
H23 H 0.4736 0.5989 0.5303 0.038 Uiso 1 1 calc R
C24 C 0.2914(2) 0.64599(18) 0.49246(10) 0.0376(5) Uani 1 1 d .
H24 H 0.3046 0.7007 0.4580 0.045 Uiso 1 1 calc R
C25 C 0.17225(19) 0.62779(18) 0.49982(10) 0.0377(5) Uani 1 1 d .
H25 H 0.1034 0.6689 0.4702 0.045 Uiso 1 1 calc R
C26 C 0.15431(17) 0.54902(17) 0.55084(10) 0.0318(4) Uani 1 1 d .
H26 H 0.0725 0.5379 0.5563 0.038 Uiso 1 1 calc R
O31 O 0.11837(12) 0.33627(13) 0.64074(7) 0.0350(3) Uani 1 1 d .
C32 C 0.10697(18) 0.29380(19) 0.70948(11) 0.0367(5) Uani 1 1 d .
O32 O 0.29604(11) 0.39696(11) 0.72104(6) 0.0291(3) Uani 1 1 d .
C33 C 0.24415(18) 0.30139(17) 0.75589(10) 0.0333(4) Uani 1 1 d .
C35 C 0.0523(2) 0.1692(2) 0.70048(14) 0.0557(6) Uani 1 1 d .
H35A H 0.1104 0.1147 0.6862 0.084 Uiso 1 1 calc R
H35B H -0.0271 0.1700 0.6640 0.084 Uiso 1 1 calc R
H35C H 0.0382 0.1422 0.7454 0.084 Uiso 1 1 calc R
C36 C 0.0188(2) 0.3804(2) 0.73208(14) 0.0550(6) Uani 1 1 d .
H36A H 0.0559 0.4604 0.7379 0.082 Uiso 1 1 calc R
H36B H 0.0047 0.3539 0.7771 0.082 Uiso 1 1 calc R
H36C H -0.0608 0.3827 0.6958 0.082 Uiso 1 1 calc R
C37 C 0.3205(2) 0.19076(19) 0.75164(12) 0.0444(5) Uani 1 1 d .
H37A H 0.3108 0.1696 0.7019 0.067 Uiso 1 1 calc R
H37B H 0.2915 0.1245 0.7760 0.067 Uiso 1 1 calc R
H37C H 0.4086 0.2067 0.7744 0.067 Uiso 1 1 calc R
C38 C 0.2580(2) 0.3362(2) 0.83252(11) 0.0498(6) Uani 1 1 d .
H38A H 0.2079 0.4076 0.8344 0.075 Uiso 1 1 calc R
H38B H 0.3458 0.3530 0.8554 0.075 Uiso 1 1 calc R
H38C H 0.2290 0.2705 0.8573 0.075 Uiso 1 1 calc R

loop_
_atom_site_aniso_label
_atom_site_aniso_U_11
_atom_site_aniso_U_22
_atom_site_aniso_U_33
_atom_site_aniso_U_23
_atom_site_aniso_U_13
_atom_site_aniso_U_12
B1 0.0308(10) 0.0290(10) 0.0298(10) 0.0005(8) 0.0111(8) 0.0003(8)
B2 0.0229(9) 0.0265(10) 0.0316(10) -0.0003(8) 0.0112(7) 0.0005(7)
C1 0.0257(8) 0.0336(9) 0.0247(8) 0.0017(7) 0.0103(7) 0.0003(7)
C2 0.0235(8) 0.0339(9) 0.0229(8) -0.0012(7) 0.0112(6) -0.0027(7)
C3 0.0296(9) 0.0421(11) 0.0324(9) -0.0070(8) 0.0106(7) -0.0062(8)
C4 0.0272(9) 0.0626(14) 0.0322(10) -0.0070(9) 0.0033(8) -0.0052(9)
C5 0.0295(10) 0.0627(14) 0.0302(10) 0.0062(9) 0.0053(8) 0.0093(9)
C6 0.0344(10) 0.0401(11) 0.0317(9) 0.0041(8) 0.0115(8) 0.0065(8)
O11 0.0751(11) 0.0339(8) 0.0404(8) 0.0019(6) -0.0065(8) -0.0102(8)
C12 0.0717(17) 0.0458(13) 0.0438(12) -0.0061(10) 0.0001(11) -0.0184(12)
C13 0.0574(14) 0.0408(12) 0.0370(11) -0.0066(9) -0.0022(10) -0.0063(10)
O14 0.0542(9) 0.0316(7) 0.0323(7) -0.0012(6) -0.0012(6) -0.0049(6)
C15 0.132(3) 0.0378(14) 0.0603(17) -0.0099(12) -0.0043(18) -0.0168(16)
C16 0.0653(18) 0.117(3) 0.0662(18) -0.0240(18) 0.0258(15) -0.0469(18)
C17 0.0625(16) 0.094(2) 0.0450(13) -0.0210(14) 0.0193(12) -0.0108(15)
C18 0.0529(14) 0.0634(16) 0.0448(13) -0.0049(11) -0.0055(10) 0.0009(12)
C21 0.0270(8) 0.0249(8) 0.0253(8) -0.0018(7) 0.0078(7) -0.0015(7)
C22 0.0283(8) 0.0249(8) 0.0244(8) -0.0043(6) 0.0098(7) -0.0030(7)
C23 0.0361(10) 0.0304(9) 0.0329(9) -0.0006(7) 0.0175(8) -0.0045(7)
C24 0.0517(12) 0.0315(10) 0.0334(10) 0.0068(8) 0.0177(9) 0.0017(9)
C25 0.0421(11) 0.0376(11) 0.0326(10) 0.0065(8) 0.0083(8) 0.0085(8)
C26 0.0284(9) 0.0347(10) 0.0328(9) 0.0011(8) 0.0087(7) 0.0015(7)
O31 0.0287(7) 0.0429(8) 0.0341(7) 0.0064(6) 0.0093(5) -0.0090(6)
C32 0.0345(10) 0.0416(11) 0.0385(10) 0.0079(8) 0.0178(8) -0.0066(8)
O32 0.0305(6) 0.0299(7) 0.0283(6) 0.0034(5) 0.0103(5) -0.0041(5)
C33 0.0372(10) 0.0336(10) 0.0321(9) 0.0080(8) 0.0146(8) -0.0029(8)
C35 0.0560(14) 0.0533(14) 0.0609(15) 0.0076(12) 0.0206(12) -0.0237(12)
C36 0.0397(12) 0.0685(16) 0.0665(15) 0.0093(12) 0.0312(11) 0.0029(11)
C37 0.0505(12) 0.0365(11) 0.0499(12) 0.0134(9) 0.0200(10) 0.0053(9)
C38 0.0622(14) 0.0571(14) 0.0334(11) 0.0064(10) 0.0183(10) -0.0034(11)

loop_
_atom_type_symbol
_atom_type_description
_atom_type_scat_dispersion_real
_atom_type_scat_dispersion_imag
_atom_type_scat_source
C C 0.0033 0.0016 'International Tables Vol C Tables 4.2.6.8 and 6.1.1.4'
H H 0.0000 0.0000 'International Tables Vol C Tables 4.2.6.8 and 6.1.1.4'
B B 0.0013 0.0007 'International Tables Vol C Tables 4.2.6.8 and 6.1.1.4'
O O 0.0106 0.0060 'International Tables Vol C Tables 4.2.6.8 and 6.1.1.4'

loop_
_geom_angle_atom_site_label_1
_geom_angle_atom_site_label_2
_geom_angle_atom_site_label_3
_geom_angle
O14 B1 O11 113.20(17)
O14 B1 C1 123.46(17)
O11 B1 C1 123.21(17)
O32 B2 O31 113.37(16)
O32 B2 C21 124.75(16)
O31 B2 C21 121.73(16)
C6 C1 C2 118.34(17)
C6 C1 B1 118.23(17)
C2 C1 B1 122.92(16)
C3 C2 C1 119.37(17)
C3 C2 C22 120.09(17)
C1 C2 C22 120.54(15)
C4 C3 C2 121.07(19)
C4 C3 H3 119.5
C2 C3 H3 119.5
C5 C4 C3 119.94(18)
C5 C4 H4 120.0
C3 C4 H4 120.0
C4 C5 C6 119.67(19)
C4 C5 H5 120.2
C6 C5 H5 120.2
C5 C6 C1 121.5(2)
C5 C6 H6 119.3
C1 C6 H6 119.3
B1 O11 C12 106.68(17)
O11 C12 C15 108.4(2)
O11 C12 C13 102.34(18)
C15 C12 C13 116.7(2)
O11 C12 C16 107.1(2)
C15 C12 C16 111.5(3)
C13 C12 C16 110.0(2)
O14 C13 C18 108.96(19)
O14 C13 C12 102.32(17)
C18 C13 C12 118.4(2)
O14 C13 C17 106.40(19)
C18 C13 C17 109.0(2)
C12 C13 C17 111.0(2)
B1 O14 C13 107.36(16)
C12 C15 H15A 109.5
C12 C15 H15B 109.5
H15A C15 H15B 109.5
C12 C15 H15C 109.5
H15A C15 H15C 109.5
H15B C15 H15C 109.5
C12 C16 H16A 109.5
C12 C16 H16B 109.5
H16A C16 H16B 109.5
C12 C16 H16C 109.5
H16A C16 H16C 109.5
H16B C16 H16C 109.5
C13 C17 H17A 109.5
C13 C17 H17B 109.5
H17A C17 H17B 109.5
C13 C17 H17C 109.5
H17A C17 H17C 109.5
H17B C17 H17C 109.5
C13 C18 H18A 109.5
C13 C18 H18B 109.5
H18A C18 H18B 109.5
C13 C18 H18C 109.5
H18A C18 H18C 109.5
H18B C18 H18C 109.5
C26 C21 C22 118.12(16)
C26 C21 B2 118.07(15)
C22 C21 B2 123.76(15)
C23 C22 C21 119.83(16)
C23 C22 C2 119.59(15)
C21 C22 C2 120.48(15)
C24 C23 C22 120.43(17)
C24 C23 H23 119.8
C22 C23 H23 119.8
C25 C24 C23 120.40(17)
C25 C24 H24 119.8
C23 C24 H24 119.8
C24 C25 C26 119.33(18)
C24 C25 H25 120.3
C26 C25 H25 120.3
C25 C26 C21 121.82(17)
C25 C26 H26 119.1
C21 C26 H26 119.1
B2 O31 C32 107.23(14)
O31 C32 C35 108.74(18)
O31 C32 C36 105.98(17)
C35 C32 C36 110.63(19)
O31 C32 C33 102.26(13)
C35 C32 C33 114.79(18)
C36 C32 C33 113.62(18)
B2 O32 C33 107.13(14)
O32 C33 C37 106.16(15)
O32 C33 C38 108.70(16)
C37 C33 C38 110.48(18)
O32 C33 C32 102.24(14)
C37 C33 C32 113.53(18)
C38 C33 C32 114.92(17)
C32 C35 H35A 109.5
C32 C35 H35B 109.5
H35A C35 H35B 109.5
C32 C35 H35C 109.5
H35A C35 H35C 109.5
H35B C35 H35C 109.5
C32 C36 H36A 109.5
C32 C36 H36B 109.5
H36A C36 H36B 109.5
C32 C36 H36C 109.5
H36A C36 H36C 109.5
H36B C36 H36C 109.5
C33 C37 H37A 109.5
C33 C37 H37B 109.5
H37A C37 H37B 109.5
C33 C37 H37C 109.5
H37A C37 H37C 109.5
H37B C37 H37C 109.5
C33 C38 H38A 109.5
C33 C38 H38B 109.5
H38A C38 H38B 109.5
C33 C38 H38C 109.5
H38A C38 H38C 109.5
H38B C38 H38C 109.5

loop_
_geom_bond_atom_site_label_1
_geom_bond_atom_site_label_2
_geom_bond_distance
B1 O14 1.351(2)
B1 O11 1.358(3)
B1 C1 1.565(3)
B2 O32 1.363(2)
B2 O31 1.368(2)
B2 C21 1.560(3)
C1 C6 1.401(3)
C1 C2 1.404(3)
C2 C3 1.397(2)
C2 C22 1.491(2)
C3 C4 1.382(3)
C3 H3 0.9500
C4 C5 1.381(3)
C4 H4 0.9500
C5 C6 1.384(3)
C5 H5 0.9500
C6 H6 0.9500
O11 C12 1.469(3)
C12 C15 1.508(4)
C12 C13 1.532(3)
C12 C16 1.538(4)
C13 O14 1.454(2)
C13 C18 1.493(3)
C13 C17 1.572(4)
C15 H15A 0.9800
C15 H15B 0.9800
C15 H15C 0.9800
C16 H16A 0.9800
C16 H16B 0.9800
C16 H16C 0.9800
C17 H17A 0.9800
C17 H17B 0.9800
C17 H17C 0.9800
C18 H18A 0.9800
C18 H18B 0.9800
C18 H18C 0.9800
C21 C26 1.398(2)
C21 C22 1.410(2)
C22 C23 1.393(2)
C23 C24 1.388(3)
C23 H23 0.9500
C24 C25 1.383(3)
C24 H24 0.9500
C25 C26 1.384(3)
C25 H25 0.9500
C26 H26 0.9500
O31 C32 1.462(2)
C32 C35 1.514(3)
C32 C36 1.523(3)
C32 C33 1.559(3)
O32 C33 1.465(2)
C33 C37 1.516(3)
C33 C38 1.517(3)
C35 H35A 0.9800
C35 H35B 0.9800
C35 H35C 0.9800
C36 H36A 0.9800
C36 H36B 0.9800
C36 H36C 0.9800
C37 H37A 0.9800
C37 H37B 0.9800
C37 H37C 0.9800
C38 H38A 0.9800
C38 H38B 0.9800
C38 H38C 0.9800

loop_
_geom_torsion_atom_site_label_1
_geom_torsion_atom_site_label_2
_geom_torsion_atom_site_label_3
_geom_torsion_atom_site_label_4
_geom_torsion
O14 B1 C1 C6 -144.21(19)
O11 B1 C1 C6 31.4(3)
O14 B1 C1 C2 27.5(3)
O11 B1 C1 C2 -156.94(19)
C6 C1 C2 C3 3.9(2)
B1 C1 C2 C3 -167.79(16)
C6 C1 C2 C22 -176.21(15)
B1 C1 C2 C22 12.1(2)
C1 C2 C3 C4 -2.4(3)
C22 C2 C3 C4 177.73(16)
C2 C3 C4 C5 -0.4(3)
C3 C4 C5 C6 1.6(3)
C4 C5 C6 C1 0.0(3)
C2 C1 C6 C5 -2.8(3)
B1 C1 C6 C5 169.30(17)
O14 B1 O11 C12 -8.5(3)
C1 B1 O11 C12 175.54(19)
B1 O11 C12 C15 146.5(2)
B1 O11 C12 C13 22.6(3)
B1 O11 C12 C16 -93.1(2)
O11 C12 C13 O14 -27.8(2)
C15 C12 C13 O14 -145.9(2)
C16 C12 C13 O14 85.7(2)
O11 C12 C13 C18 -147.5(2)
C15 C12 C13 C18 94.4(3)
C16 C12 C13 C18 -34.0(3)
O11 C12 C13 C17 85.4(2)
C15 C12 C13 C17 -32.7(3)
C16 C12 C13 C17 -161.1(2)
O11 B1 O14 C13 -10.7(2)
C1 B1 O14 C13 165.32(18)
C18 C13 O14 B1 150.1(2)
C12 C13 O14 B1 24.0(2)
C17 C13 O14 B1 -92.6(2)
O32 B2 C21 C26 -135.74(19)
O31 B2 C21 C26 39.5(2)
O32 B2 C21 C22 41.7(3)
O31 B2 C21 C22 -143.09(18)
C26 C21 C22 C23 2.6(2)
B2 C21 C22 C23 -174.87(16)
C26 C21 C22 C2 -173.89(16)
B2 C21 C22 C2 8.7(3)
C3 C2 C22 C23 64.4(2)
C1 C2 C22 C23 -115.54(19)
C3 C2 C22 C21 -119.17(18)
C1 C2 C22 C21 60.9(2)
C21 C22 C23 C24 -2.9(3)
C2 C22 C23 C24 173.55(17)
C22 C23 C24 C25 1.2(3)
C23 C24 C25 C26 0.9(3)
C24 C25 C26 C21 -1.2(3)
C22 C21 C26 C25 -0.5(3)
B2 C21 C26 C25 177.06(17)
O32 B2 O31 C32 8.9(2)
C21 B2 O31 C32 -166.83(16)
B2 O31 C32 C35 -144.20(18)
B2 O31 C32 C36 96.84(19)
B2 O31 C32 C33 -22.41(19)
O31 B2 O32 C33 10.1(2)
C21 B2 O32 C33 -174.36(16)
B2 O32 C33 C37 96.15(18)
B2 O32 C33 C38 -144.99(17)
B2 O32 C33 C32 -23.07(18)
O31 C32 C33 O32 27.27(18)
C35 C32 C33 O32 144.81(17)
C36 C32 C33 O32 -86.46(19)
O31 C32 C33 C37 -86.64(18)
C35 C32 C33 C37 30.9(2)
C36 C32 C33 C37 159.63(18)
O31 C32 C33 C38 144.81(17)
C35 C32 C33 C38 -97.6(2)
C36 C32 C33 C38 31.1(2)
